data_1512591
loop_
_publ_author_name
'Yang, Aigang'
'Si, Longlong'
'Shi, Zhenping'
'Tian, Li'
'Liu, Dong'
'Zhou, Demin'
'Proksch, Peter'
'Lin, Wenhan'

_publ_section_title
;
 Nitrosporeusines A and B, Unprecedented Thioester-Bearing Alkaloids from
 the ArcticStreptomyces nitrosporeus
;
_journal_issue 20
_journal_name_full 'Organic Letters'
_journal_page_first 5366
_journal_paper_doi 10.1021/ol4026809
_journal_volume 15
_journal_year 2013
_chemical_absolute_configuration ad
_chemical_formula_moiety 'C14 H13 N O5 S'
_chemical_formula_sum 'C14 H13 N O5 S'
_chemical_formula_weight 307.31
_chemical_name_systematic
;
 ? 
;
_space_group_crystal_system orthorhombic
_space_group_IT_number 18
_space_group_name_Hall 'P 2 2ab'
_space_group_name_H-M_alt 'P 21 21 2'
_symmetry_space_group_name_Hall 'P 2 2ab'
_symmetry_space_group_name_H-M 'P 21 21 2'
_atom_sites_solution_hydrogens geom
_atom_sites_solution_primary direct
_atom_sites_solution_secondary difmap
_audit_creation_date 2013-06-20
_audit_creation_method
;
  Olex2 1.1
  (compiled 2011.02.15 svn.r1672, GUI svn.r3494)
;
_cell_angle_alpha 90.00
_cell_angle_beta 90.00
_cell_angle_gamma 90.00
_cell_formula_units_Z 4
_cell_length_a 8.1030(3)
_cell_length_b 23.0098(8)
_cell_length_c 7.3274(2)
_cell_measurement_reflns_used 2607
_cell_measurement_temperature 98.0
_cell_measurement_theta_max 71.6686
_cell_measurement_theta_min 3.8390
_cell_volume 1366.18(8)
_computing_cell_refinement
;
CrysAlisPro, Agilent Technologies,
Version 1.171.35.11 (release 16-05-2011 CrysAlis171 .NET)
(compiled May 16 2011,17:55:39)
;
_computing_data_collection
;
CrysAlisPro, Agilent Technologies,
Version 1.171.35.11 (release 16-05-2011 CrysAlis171 .NET)
(compiled May 16 2011,17:55:39)
;
_computing_data_reduction
;
CrysAlisPro, Agilent Technologies,
Version 1.171.35.11 (release 16-05-2011 CrysAlis171 .NET)
(compiled May 16 2011,17:55:39)
;
_computing_molecular_graphics
;
O. V. Dolomanov, L. J. Bourhis, R. J. Gildea, J. A. K. Howard and H. Puschmann,
OLEX2: a complete structure solution, refinement and analysis program.
J. Appl. Cryst. (2009). 42, 339-341.
;
_computing_publication_material
;
O. V. Dolomanov, L. J. Bourhis, R. J. Gildea, J. A. K. Howard and H. Puschmann,
OLEX2: a complete structure solution, refinement and analysis program.
J. Appl. Cryst. (2009). 42, 339-341.
;
_computing_structure_refinement 'SHELXL-97 (Sheldrick, 1997)'
_computing_structure_solution 'A short history of SHELX (Sheldrick, 2007)'
_diffrn_ambient_temperature 98.0
_diffrn_detector_area_resol_mean 16.0971
_diffrn_measured_fraction_theta_full 0.985
_diffrn_measured_fraction_theta_max 0.986
_diffrn_measurement_details
;
  1 omega  -16.00   11.00   1.0000    1.5000
omega____ theta____ kappa____ phi______ frames
    -        0.0000   99.0000  -20.0000 27

  2 omega  -30.00   30.00   1.0000    1.5000
omega____ theta____ kappa____ phi______ frames
    -      -42.5000   37.0000   30.0000 60

  3 omega  -47.00   18.00   1.0000    1.5000
omega____ theta____ kappa____ phi______ frames
    -      -42.5000   37.0000 -180.0000 65

  4 omega   -9.00   20.00   1.0000    1.5000
omega____ theta____ kappa____ phi______ frames
    -      -42.5000   45.0000  -30.0000 29

  5 omega  -49.00   23.00   1.0000    1.5000
omega____ theta____ kappa____ phi______ frames
    -      -42.5000   37.0000 -120.0000 72

  6 omega   32.00   97.00   1.0000    1.5000
omega____ theta____ kappa____ phi______ frames
    -       56.0000   37.0000 -180.0000 65

  7 omega   60.00  178.00   1.0000    3.0000
omega____ theta____ kappa____ phi______ frames
    -      112.0000   15.0000 -150.0000 118

  8 omega   41.00   96.00   1.0000    3.0000
omega____ theta____ kappa____ phi______ frames
    -      112.0000  -45.0000   30.0000 55

  9 omega   48.00   95.00   1.0000    3.0000
omega____ theta____ kappa____ phi______ frames
    -      112.0000  -45.0000  120.0000 47

 10 omega  100.00  178.00   1.0000    3.0000
omega____ theta____ kappa____ phi______ frames
    -      112.0000  111.0000  -90.0000 78

 11 omega  115.00  151.00   1.0000    3.0000
omega____ theta____ kappa____ phi______ frames
    -      112.0000  111.0000    0.0000 36

 12 omega   43.00  133.00   1.0000    3.0000
omega____ theta____ kappa____ phi______ frames
    -      112.0000  -70.0000  -67.0000 90
;
_diffrn_measurement_device_type 'Xcalibur, Eos, Gemini'
_diffrn_measurement_method '\w scans'
_diffrn_orient_matrix_UB_11 -0.1153624000
_diffrn_orient_matrix_UB_12 -0.0516029000
_diffrn_orient_matrix_UB_13 -0.0530470000
_diffrn_orient_matrix_UB_21 -0.0876587000
_diffrn_orient_matrix_UB_22 0.1727051000
_diffrn_orient_matrix_UB_23 -0.0015069000
_diffrn_orient_matrix_UB_31 0.1520977000
_diffrn_orient_matrix_UB_32 0.0603820000
_diffrn_orient_matrix_UB_33 -0.0409324000
_diffrn_radiation_monochromator graphite
_diffrn_radiation_type 'Cu K\a'
_diffrn_radiation_wavelength 1.5418
_diffrn_reflns_av_R_equivalents 0.0186
_diffrn_reflns_av_unetI/netI 0.0271
_diffrn_reflns_limit_h_max 9
_diffrn_reflns_limit_h_min -9
_diffrn_reflns_limit_k_max 27
_diffrn_reflns_limit_k_min -21
_diffrn_reflns_limit_l_max 8
_diffrn_reflns_limit_l_min -7
_diffrn_reflns_number 4389
_diffrn_reflns_theta_full 71.81
_diffrn_reflns_theta_max 71.81
_diffrn_reflns_theta_min 3.84
_diffrn_source 'Enhance (Cu) X-ray Source'
_exptl_absorpt_coefficient_mu 2.322
_exptl_absorpt_correction_T_max 1.00000
_exptl_absorpt_correction_T_min 0.56665
_exptl_absorpt_correction_type multi-scan
_exptl_absorpt_process_details
;
CrysAlisPro, Agilent Technologies,
Version 1.171.35.11 (release 16-05-2011 CrysAlis171 .NET)
(compiled May 16 2011,17:55:39)
Empirical absorption correction using spherical harmonics,
 implemented in SCALE3 ABSPACK scaling algorithm.
;
_exptl_crystal_density_diffrn 1.494
_exptl_crystal_density_method 'not measured'
_exptl_crystal_F_000 640
_exptl_crystal_size_max 0.50
_exptl_crystal_size_mid 0.50
_exptl_crystal_size_min 0.50
_refine_diff_density_max 1.127
_refine_diff_density_min -0.332
_refine_diff_density_rms 0.095
_refine_ls_abs_structure_details 'Flack H D (1983), Acta Cryst. A39, 876-881'
_refine_ls_abs_structure_Flack 0.07(4)
_refine_ls_extinction_method none
_refine_ls_goodness_of_fit_ref 1.192
_refine_ls_hydrogen_treatment mixed
_refine_ls_matrix_type full
_refine_ls_number_parameters 192
_refine_ls_number_reflns 2602
_refine_ls_number_restraints 0
_refine_ls_restrained_S_all 1.192
_refine_ls_R_factor_all 0.0590
_refine_ls_R_factor_gt 0.0589
_refine_ls_shift/su_max 0.000
_refine_ls_shift/su_mean 0.000
_refine_ls_structure_factor_coef Fsqd
_refine_ls_weighting_details 'calc w=1/[\s^2^(Fo^2^)+(0.0778P)^2^+3.0879P] where P=(Fo^2^+2Fc^2^)/3'
_refine_ls_weighting_scheme calc
_refine_ls_wR_factor_gt 0.1675
_refine_ls_wR_factor_ref 0.1676
_reflns_number_gt 2590
_reflns_number_total 2602
_reflns_threshold_expression >2sigma(I)
_cod_data_source_file ol4026809_si_003.cif
_cod_data_source_block exp_1428
_cod_database_code 1512591
_reflns_odcompleteness_completeness 99.93
_reflns_odcompleteness_iscentric 1
_reflns_odcompleteness_theta 66.97

loop_
_space_group_symop_id
_space_group_symop_operation_xyz
1 'x, y, z'
2 '-x, -y, z'
3 'x+1/2, -y+1/2, -z'
4 '-x+1/2, y+1/2, -z'

loop_
_atom_site_label
_atom_site_type_symbol
_atom_site_fract_x
_atom_site_fract_y
_atom_site_fract_z
_atom_site_U_iso_or_equiv
_atom_site_adp_type
_atom_site_occupancy
_atom_site_symmetry_multiplicity
_atom_site_calc_flag
_atom_site_refinement_flags
S1 S 0.17747(14) 0.05724(4) 0.73066(13) 0.0215(3) Uani 1 1 d .
O2 O 0.1594(4) 0.25104(13) 0.4545(4) 0.0222(6) Uani 1 1 d .
N1 N 0.3492(5) 0.20536(15) 0.6356(5) 0.0211(8) Uani 1 1 d .
H1 H 0.4337 0.2276 0.6072 0.025 Uiso 1 1 calc R
C2 C 0.1878(6) 0.13397(17) 0.7825(5) 0.0179(8) Uani 1 1 d .
O4 O 0.2511(4) 0.10276(13) 0.4125(4) 0.0261(7) Uani 1 1 d .
O1 O 0.4890(4) 0.14050(14) 0.8128(5) 0.0266(7) Uani 1 1 d .
O5 O 0.3179(5) -0.16261(13) 0.1780(4) 0.0309(7) Uani 1 1 d .
H5 H 0.2959 -0.1619 0.0660 0.046 Uiso 1 1 calc R
O3 O -0.1818(4) 0.17888(14) 0.8426(4) 0.0264(7) Uani 1 1 d .
H3 H -0.2541 0.1920 0.7714 0.040 Uiso 1 1 calc R
C10 C 0.2923(6) -0.0500(2) 0.5191(6) 0.0267(10) Uani 1 1 d .
H10 H 0.3014 -0.0468 0.6480 0.032 Uiso 1 1 calc R
C1 C 0.3633(5) 0.15802(17) 0.7490(6) 0.0196(8) Uani 1 1 d .
C14 C 0.2547(7) -0.00661(19) 0.2254(7) 0.0301(11) Uani 1 1 d .
H14 H 0.2390 0.0270 0.1521 0.036 Uiso 1 1 calc R
C9 C 0.2594(6) -0.0005(2) 0.4130(6) 0.0220(9) Uani 1 1 d .
C11 C 0.3114(7) -0.10345(19) 0.4351(6) 0.0260(9) Uani 1 1 d .
H11 H 0.3323 -0.1369 0.5073 0.031 Uiso 1 1 calc R
C8 C 0.2384(5) 0.05779(19) 0.4920(5) 0.0190(8) Uani 1 1 d .
C12 C 0.3007(6) -0.10881(19) 0.2482(7) 0.0251(9) Uani 1 1 d .
C4 C 0.1935(6) 0.21523(17) 0.5705(5) 0.0183(8) Uani 1 1 d .
C5 C -0.0294(5) 0.20923(19) 0.8138(6) 0.0210(9) Uani 1 1 d .
H5A H -0.0478 0.2506 0.7767 0.025 Uiso 1 1 calc R
C7 C 0.1415(6) 0.14272(19) 0.9863(6) 0.0217(9) Uani 1 1 d .
H7A H 0.0581 0.1139 1.0262 0.026 Uiso 1 1 calc R
H7B H 0.2399 0.1397 1.0659 0.026 Uiso 1 1 calc R
C6 C 0.0705(6) 0.20465(19) 0.9882(6) 0.0212(9) Uani 1 1 d .
H6A H -0.0006 0.2107 1.0964 0.025 Uiso 1 1 calc R
H6B H 0.1602 0.2338 0.9898 0.025 Uiso 1 1 calc R
C13 C 0.2722(7) -0.0600(2) 0.1405(6) 0.0324(11) Uani 1 1 d .
H13 H 0.2649 -0.0632 0.0115 0.039 Uiso 1 1 calc R
C3 C 0.0744(5) 0.17522(18) 0.6702(6) 0.0198(9) Uani 1 1 d .
H3A H 0.0026 0.1532 0.5834 0.024 Uiso 1 1 calc R

loop_
_atom_site_aniso_label
_atom_site_aniso_U_11
_atom_site_aniso_U_22
_atom_site_aniso_U_33
_atom_site_aniso_U_23
_atom_site_aniso_U_13
_atom_site_aniso_U_12
S1 0.0331(5) 0.0147(4) 0.0166(5) 0.0000(4) 0.0020(4) -0.0008(4)
O2 0.0261(16) 0.0197(14) 0.0207(14) 0.0036(11) 0.0005(13) 0.0016(13)
N1 0.0244(19) 0.0154(16) 0.0234(18) -0.0010(14) 0.0012(15) -0.0060(14)
C2 0.028(2) 0.0149(18) 0.0109(18) 0.0010(14) 0.0036(18) 0.0007(16)
O4 0.0415(18) 0.0155(15) 0.0214(16) 0.0015(12) 0.0066(14) 0.0009(14)
O1 0.0245(16) 0.0278(17) 0.0276(17) 0.0004(14) -0.0019(14) 0.0004(13)
O5 0.052(2) 0.0201(15) 0.0208(15) -0.0037(12) -0.0041(17) 0.0044(15)
O3 0.0230(15) 0.0314(17) 0.0248(16) 0.0006(13) -0.0002(15) -0.0008(14)
C10 0.040(3) 0.026(2) 0.0144(19) 0.0006(17) -0.0029(18) 0.001(2)
C1 0.025(2) 0.019(2) 0.0150(18) -0.0032(16) -0.0009(17) 0.0016(15)
C14 0.050(3) 0.015(2) 0.026(2) 0.0043(18) -0.003(2) 0.0055(19)
C9 0.029(2) 0.018(2) 0.019(2) -0.0026(17) -0.0022(18) 0.0023(18)
C11 0.034(2) 0.022(2) 0.021(2) 0.0052(17) -0.002(2) 0.005(2)
C8 0.026(2) 0.024(2) 0.0077(18) -0.0027(17) -0.0026(15) 0.0017(18)
C12 0.029(2) 0.020(2) 0.026(2) -0.0036(18) -0.002(2) -0.0015(17)
C4 0.025(2) 0.0135(18) 0.0166(19) -0.0015(14) 0.0002(18) 0.0022(16)
C5 0.024(2) 0.019(2) 0.021(2) -0.0002(17) -0.0018(17) -0.0001(16)
C7 0.029(2) 0.019(2) 0.018(2) -0.0012(17) 0.0008(17) 0.0000(17)
C6 0.027(2) 0.0191(19) 0.018(2) -0.0037(16) 0.0040(18) -0.0003(17)
C13 0.057(3) 0.025(2) 0.015(2) 0.0002(18) -0.002(2) 0.000(2)
C3 0.024(2) 0.0166(19) 0.019(2) -0.0035(17) -0.0013(17) -0.0005(16)

loop_
_atom_type_symbol
_atom_type_description
_atom_type_scat_dispersion_real
_atom_type_scat_dispersion_imag
_atom_type_scat_source
C C 0.0181 0.0091 'International Tables Vol C Tables 4.2.6.8 and 6.1.1.4'
H H 0.0000 0.0000 'International Tables Vol C Tables 4.2.6.8 and 6.1.1.4'
N N 0.0311 0.0180 'International Tables Vol C Tables 4.2.6.8 and 6.1.1.4'
O O 0.0492 0.0322 'International Tables Vol C Tables 4.2.6.8 and 6.1.1.4'
S S 0.3331 0.5567 'International Tables Vol C Tables 4.2.6.8 and 6.1.1.4'

loop_
_geom_angle_atom_site_label_1
_geom_angle_atom_site_label_2
_geom_angle_atom_site_label_3
_geom_angle
C2 S1 C8 100.52(19)
C1 N1 H1 122.6
C4 N1 H1 122.6
C4 N1 C1 114.8(3)
C1 C2 S1 111.0(3)
C1 C2 C7 109.2(3)
C1 C2 C3 103.9(3)
C7 C2 S1 108.5(3)
C7 C2 C3 106.6(3)
C3 C2 S1 117.2(3)
C12 O5 H5 109.5
C5 O3 H3 109.5
C9 C10 H10 120.2
C11 C10 H10 120.2
C11 C10 C9 119.7(4)
N1 C1 C2 107.7(3)
O1 C1 N1 125.2(4)
O1 C1 C2 127.1(4)
C9 C14 H14 118.8
C9 C14 C13 122.3(4)
C13 C14 H14 118.8
C10 C9 C8 122.9(4)
C14 C9 C10 118.2(4)
C14 C9 C8 118.8(4)
C10 C11 H11 119.5
C12 C11 C10 121.0(4)
C12 C11 H11 119.5
O4 C8 S1 120.0(3)
O4 C8 C9 126.1(4)
C9 C8 S1 113.8(3)
O5 C12 C11 117.1(4)
O5 C12 C13 122.8(4)
C11 C12 C13 120.1(4)
O2 C4 N1 124.5(4)
O2 C4 C3 127.0(4)
N1 C4 C3 108.5(3)
O3 C5 H5A 112.0
O3 C5 C6 107.6(3)
O3 C5 C3 108.7(3)
C6 C5 H5A 112.0
C6 C5 C3 104.2(3)
C3 C5 H5A 112.0
C2 C7 H7A 111.2
C2 C7 H7B 111.2
H7A C7 H7B 109.1
C6 C7 C2 102.7(3)
C6 C7 H7A 111.2
C6 C7 H7B 111.2
C5 C6 C7 104.9(4)
C5 C6 H6A 110.8
C5 C6 H6B 110.8
C7 C6 H6A 110.8
C7 C6 H6B 110.8
H6A C6 H6B 108.8
C14 C13 C12 118.6(4)
C14 C13 H13 120.7
C12 C13 H13 120.7
C2 C3 C5 105.6(3)
C2 C3 H3A 111.7
C4 C3 C2 104.4(3)
C4 C3 C5 111.3(3)
C4 C3 H3A 111.7
C5 C3 H3A 111.7

loop_
_geom_bond_atom_site_label_1
_geom_bond_atom_site_label_2
_geom_bond_distance
S1 C2 1.808(4)
S1 C8 1.817(4)
O2 C4 1.216(5)
N1 H1 0.8800
N1 C1 1.375(6)
N1 C4 1.368(6)
C2 C1 1.545(6)
C2 C7 1.553(5)
C2 C3 1.556(6)
O4 C8 1.192(5)
O1 C1 1.192(5)
O5 H5 0.8400
O5 C12 1.348(5)
O3 H3 0.8400
O3 C5 1.434(6)
C10 H10 0.9500
C10 C9 1.405(6)
C10 C11 1.385(6)
C14 H14 0.9500
C14 C9 1.383(6)
C14 C13 1.384(7)
C9 C8 1.470(6)
C11 H11 0.9500
C11 C12 1.377(7)
C12 C13 1.392(7)
C4 C3 1.521(6)
C5 H5A 1.0000
C5 C6 1.517(6)
C5 C3 1.558(6)
C7 H7A 0.9900
C7 H7B 0.9900
C7 C6 1.537(6)
C6 H6A 0.9900
C6 H6B 0.9900
C13 H13 0.9500
C3 H3A 1.0000

loop_
_geom_torsion_atom_site_label_1
_geom_torsion_atom_site_label_2
_geom_torsion_atom_site_label_3
_geom_torsion_atom_site_label_4
_geom_torsion
S1 C2 C1 N1 126.9(3)
S1 C2 C1 O1 -55.2(5)
S1 C2 C7 C6 -152.5(3)
S1 C2 C3 C4 -118.1(3)
S1 C2 C3 C5 124.4(3)
O2 C4 C3 C2 173.0(4)
O2 C4 C3 C5 -73.6(5)
N1 C4 C3 C2 -8.3(4)
N1 C4 C3 C5 105.1(4)
C2 S1 C8 O4 -9.2(4)
C2 S1 C8 C9 173.8(3)
C2 C7 C6 C5 39.4(4)
O5 C12 C13 C14 179.5(5)
O3 C5 C6 C7 77.1(4)
O3 C5 C3 C2 -93.0(4)
O3 C5 C3 C4 154.3(3)
C10 C9 C8 S1 -23.1(6)
C10 C9 C8 O4 160.2(5)
C10 C11 C12 O5 -178.9(5)
C10 C11 C12 C13 0.8(8)
C1 N1 C4 O2 -172.1(4)
C1 N1 C4 C3 9.1(5)
C1 C2 C7 C6 86.4(4)
C1 C2 C3 C4 4.8(4)
C1 C2 C3 C5 -112.6(3)
C14 C9 C8 S1 160.2(4)
C14 C9 C8 O4 -16.6(7)
C9 C10 C11 C12 0.8(8)
C9 C14 C13 C12 -2.1(8)
C11 C10 C9 C14 -2.9(8)
C11 C10 C9 C8 -179.7(5)
C11 C12 C13 C14 -0.2(8)
C8 S1 C2 C1 -59.1(3)
C8 S1 C2 C7 -179.1(3)
C8 S1 C2 C3 60.1(3)
C4 N1 C1 C2 -5.8(5)
C4 N1 C1 O1 176.3(4)
C7 C2 C1 N1 -113.5(4)
C7 C2 C1 O1 64.4(5)
C7 C2 C3 C4 120.1(4)
C7 C2 C3 C5 2.7(4)
C6 C5 C3 C2 21.4(4)
C6 C5 C3 C4 -91.2(4)
C13 C14 C9 C10 3.6(8)
C13 C14 C9 C8 -179.5(5)
C3 C2 C1 N1 0.0(4)
C3 C2 C1 O1 177.9(4)
C3 C2 C7 C6 -25.4(4)
C3 C5 C6 C7 -38.1(4)
